data_7052265
loop_
_publ_author_name
'Ragaini, Fabio'
'Gasperini, Michela'
'Parma, Paolo'
'Gallo, Emma'
'Casati, Nicola'
'Macchi, Piero'

_publ_section_title
;
 Stability-inducing strain: application to the synthesis of alkyl-BIAN
 ligands (alkyl-BIAN = bis(alkyl)acenaphthenequinonediimine)
;
_journal_issue 7
_journal_name_full 'New Journal of Chemistry'
_journal_page_first 1046
_journal_paper_doi 10.1039/b602257j
_journal_volume 30
_journal_year 2006
_chemical_formula_sum 'C26 H28 Cl2 N2 Zn'
_chemical_formula_weight 504.77
_chemical_name_systematic
;
?
;
_space_group_IT_number 14
_symmetry_space_group_name_Hall '-P 2yn'
_symmetry_space_group_name_H-M 'P 1 21/n 1'
_atom_sites_solution_hydrogens geom
_atom_sites_solution_primary direct
_atom_sites_solution_secondary difmap
_audit_conform_dict_location ftp://ftp.iucr.org/pub/cif_core.dic
_audit_conform_dict_name cif_core.dic
_audit_conform_dict_version 2.3
_audit_creation_date 2005-07-18T16:14:58-00:00
_audit_creation_method 'WinGX routine CIF_UPDATE'
_cell_angle_alpha 90.000
_cell_angle_beta 99.803(2)
_cell_angle_gamma 90.000
_cell_formula_units_Z 4
_cell_length_a 9.3088(6)
_cell_length_b 15.4380(9)
_cell_length_c 15.9947(9)
_cell_measurement_temperature 298(2)
_cell_volume 2265.0(2)
_computing_structure_refinement 'SHELXL-97 (Sheldrick, 1997)'
_diffrn_ambient_temperature 293(2)
_diffrn_measured_fraction_theta_full 0.999
_diffrn_measured_fraction_theta_max 0.999
_diffrn_radiation_monochromator graphite
_diffrn_radiation_type MoK\a
_diffrn_radiation_wavelength 0.71069
_diffrn_reflns_av_R_equivalents 0.0885
_diffrn_reflns_av_unetI/netI 0.0667
_diffrn_reflns_limit_h_max 10
_diffrn_reflns_limit_h_min -10
_diffrn_reflns_limit_k_max 17
_diffrn_reflns_limit_k_min -17
_diffrn_reflns_limit_l_max 17
_diffrn_reflns_limit_l_min -17
_diffrn_reflns_number 19002
_diffrn_reflns_theta_full 23.27
_diffrn_reflns_theta_max 23.27
_diffrn_reflns_theta_min 2.37
_exptl_absorpt_coefficient_mu 1.337
_exptl_absorpt_correction_T_max 0.8618
_exptl_absorpt_correction_T_min 0.8614
_exptl_absorpt_correction_type sphere
_exptl_absorpt_process_details
;
Interpolation using Int.Tab. Vol. C (1992) p. 523,Tab. 6.3.3.3
for values of muR in the range 0-2.5, and Int.Tab. Vol.II (1959)
p.302; Table 5.3.6 B for muR in the range 2.6-10.0.
The interpolation procedure of C.W.Dwiggins Jr (Acta Cryst.(1975)
A31,146-148) is used with some modification.
;
_exptl_crystal_density_diffrn 1.48
_exptl_crystal_density_method 'not measured'
_exptl_crystal_F_000 1048
_refine_diff_density_max 0.528
_refine_diff_density_min -0.447
_refine_diff_density_rms 0.083
_refine_ls_extinction_method none
_refine_ls_goodness_of_fit_ref 1.06
_refine_ls_hydrogen_treatment mixed
_refine_ls_matrix_type full
_refine_ls_number_parameters 308
_refine_ls_number_reflns 3258
_refine_ls_number_restraints 28
_refine_ls_restrained_S_all 1.056
_refine_ls_R_factor_all 0.1076
_refine_ls_R_factor_gt 0.0486
_refine_ls_shift/su_max 0.003
_refine_ls_shift/su_mean 0
_refine_ls_structure_factor_coef Fsqd
_refine_ls_weighting_details 'calc w=1/[\s^2^(Fo^2^)+(0.0510P)^2^+6.5914P] where P=(Fo^2^+2Fc^2^)/3'
_refine_ls_weighting_scheme calc
_refine_ls_wR_factor_gt 0.11
_refine_ls_wR_factor_ref 0.145
_reflns_number_gt 2039
_reflns_number_total 3258
_reflns_threshold_expression >2sigma(I)
_cod_data_source_file b602257j.txt
_cod_data_source_block fr8b
_cod_database_code 7052265

loop_
_symmetry_equiv_pos_as_xyz
'x, y, z'
'-x+1/2, y+1/2, -z+1/2'
'-x, -y, -z'
'x-1/2, -y-1/2, z-1/2'

loop_
_atom_site_label
_atom_site_type_symbol
_atom_site_fract_x
_atom_site_fract_y
_atom_site_fract_z
_atom_site_U_iso_or_equiv
_atom_site_adp_type
_atom_site_occupancy
_atom_site_symmetry_multiplicity
_atom_site_calc_flag
_atom_site_refinement_flags
_atom_site_disorder_assembly
_atom_site_disorder_group
C4 C 0.3264(7) 0.1196(4) 0.9244(4) 0.0455(17) Uani 1 1 d . A 1
H4 H 0.3001 0.1366 0.8681 0.055 Uiso 1 1 calc R A 1
C5 C 0.4190(7) 0.1721(4) 0.9827(5) 0.0541(18) Uani 1 1 d . A 1
H5 H 0.4526 0.2243 0.9644 0.065 Uiso 1 1 calc R A 1
C6 C 0.4604(8) 0.1477(4) 1.0656(5) 0.0547(19) Uani 1 1 d . A 1
H6 H 0.5205 0.184 1.1026 0.066 Uiso 1 1 calc R A 1
C8 C 0.4521(8) 0.0352(5) 1.1786(4) 0.057(2) Uani 1 1 d . A 1
H8 H 0.5123 0.0668 1.2201 0.068 Uiso 1 1 calc R A 1
C9 C 0.4008(8) -0.0439(5) 1.1981(4) 0.060(2) Uani 1 1 d . A 1
H9 H 0.4269 -0.0648 1.2532 0.072 Uiso 1 1 calc R A 1
C10 C 0.3111(8) -0.0943(4) 1.1388(4) 0.0492(18) Uani 1 1 d . A 1
H10 H 0.2814 -0.1489 1.1535 0.059 Uiso 1 1 calc R A 1
C7 C 0.4141(7) 0.0690(4) 1.0960(4) 0.0436(17) Uani 1 1 d . A 1
C12 C 0.3204(7) 0.0192(4) 1.0375(4) 0.0387(15) Uani 1 1 d . A 1
C11 C 0.2667(7) -0.0625(4) 1.0580(4) 0.0397(16) Uani 1 1 d . A 1
C3 C 0.2761(7) 0.0435(4) 0.9520(4) 0.0370(15) Uani 1 1 d . A 1
C1 C 0.1791(7) -0.0958(4) 0.9796(4) 0.0361(15) Uani 1 1 d . A 1
C2 C 0.1850(7) -0.0278(4) 0.9107(4) 0.0358(15) Uani 1 1 d . A 1
C101 C 0.0869(7) -0.2301(4) 1.0246(4) 0.0485(18) Uani 1 1 d D A 1
H101 H 0.0893 -0.2015 1.0795 0.058 Uiso 1 1 calc R A 1
C102 C 0.1935(8) -0.2980(4) 1.0335(5) 0.065(2) Uani 1 1 d D A 1
H10A H 0.2538 -0.296 1.0893 0.078 Uiso 1 1 calc R A 1
H10B H 0.2556 -0.2924 0.9909 0.078 Uiso 1 1 calc R A 1
C103 C 0.1067(8) -0.3836(4) 1.0215(4) 0.0551(19) Uani 1 1 d D A 1
H103 H 0.1613 -0.4345 1.0078 0.066 Uiso 1 1 calc R A 1
C104 C 0.0250(8) -0.3944(5) 1.0950(4) 0.060(2) Uani 1 1 d D A 1
H10G H 0.089 -0.3859 1.1489 0.072 Uiso 1 1 calc R A 1
H10H H -0.0198 -0.4512 1.0943 0.072 Uiso 1 1 calc R A 1
C105 C -0.0909(9) -0.3225(5) 1.0784(5) 0.071(2) Uani 1 1 d D A 1
H10C H -0.1882 -0.3469 1.0714 0.085 Uiso 1 1 calc R A 1
H10D H -0.0792 -0.2816 1.1251 0.085 Uiso 1 1 calc R A 1
C106 C -0.0660(8) -0.2790(5) 0.9984(5) 0.064(2) Uani 1 1 d D A 1
H106 H -0.1469 -0.2446 0.9682 0.077 Uiso 1 1 calc R A 1
C107 C -0.0139(10) -0.3519(5) 0.9505(4) 0.071(2) Uani 1 1 d D A 1
H10E H 0.0243 -0.3323 0.901 0.085 Uiso 1 1 calc R A 1
H10F H -0.0886 -0.3954 0.9341 0.085 Uiso 1 1 calc R A 1
C201 C 0.1135(7) 0.0215(4) 0.7679(4) 0.053(2) Uani 0.550(12) 1 d PD A 1
H201 H 0.1346 0.0786 0.7939 0.063 Uiso 0.550(12) 1 calc PR A 1
C202 C 0.2046(13) 0.0097(11) 0.7052(6) 0.069(5) Uani 0.550(12) 1 d PD A 1
H20A H 0.2521 -0.0464 0.7116 0.083 Uiso 0.550(12) 1 calc PR A 1
H20B H 0.2788 0.0544 0.71 0.083 Uiso 0.550(12) 1 calc PR A 1
C203 C 0.1010(15) 0.0159(10) 0.6191(8) 0.054(5) Uani 0.550(12) 1 d PD A 1
H203 H 0.1404 -0.0087 0.5712 0.065 Uiso 0.550(12) 1 calc PR A 1
C204 C 0.034(3) 0.1049(14) 0.6026(18) 0.062(14) Uani 0.550(12) 1 d PD A 1
H20C H -0.0191 0.1099 0.545 0.074 Uiso 0.550(12) 1 calc PR A 1
H20D H 0.1071 0.1501 0.6127 0.074 Uiso 0.550(12) 1 calc PR A 1
C205 C -0.0695(18) 0.1081(10) 0.6680(11) 0.072(7) Uani 0.550(12) 1 d PD A 1
H20E H -0.0449 0.1562 0.7068 0.086 Uiso 0.550(12) 1 calc PR A 1
H20F H -0.1699 0.1145 0.6399 0.086 Uiso 0.550(12) 1 calc PR A 1
C206 C -0.0487(10) 0.0235(9) 0.7144(9) 0.100(10) Uani 0.550(12) 1 d PD A 1
H206 H -0.1265 0.0069 0.7455 0.12 Uiso 0.550(12) 1 calc PR A 1
C207 C -0.0241(18) -0.0364(10) 0.6454(9) 0.074(7) Uani 0.550(12) 1 d PD A 1
H20G H -0.1081 -0.0406 0.6004 0.088 Uiso 0.550(12) 1 calc PR A 1
H20H H 0.0061 -0.0938 0.6661 0.088 Uiso 0.550(12) 1 calc PR A 1
N1 N 0.1033(6) -0.1641(3) 0.9592(3) 0.0411(13) Uani 1 1 d . A 1
N2 N 0.1165(6) -0.0426(3) 0.8364(3) 0.0416(13) Uani 1 1 d D A 1
Cl1 Cl 0.1979(2) -0.24431(13) 0.76963(12) 0.0699(6) Uani 1 1 d . A 1
Cl2 Cl -0.1944(2) -0.20002(13) 0.78165(12) 0.0654(6) Uani 1 1 d . A 1
Zn Zn 0.03574(9) -0.16961(5) 0.82763(4) 0.0432(3) Uani 1 1 d . A 1
C301 C 0.1135(7) 0.0215(4) 0.7679(4) 0.053(2) Uani 0.450(12) 1 d PD A 2
C302 C 0.0153(15) 0.0935(8) 0.7617(9) 0.049(5) Uiso 0.450(12) 1 d PD A 2
H30A H 0.0656 0.1487 0.7642 0.059 Uiso 0.450(12) 1 calc PR A 2
H30B H -0.0476 0.0916 0.8042 0.059 Uiso 0.450(12) 1 calc PR A 2
C303 C -0.067(3) 0.0726(17) 0.6718(11) 0.066(8) Uiso 0.450(12) 1 d PD A 2
H303 H -0.1647 0.0982 0.6598 0.08 Uiso 0.450(12) 1 calc PR A 2
C304 C 0.031(4) 0.102(2) 0.611(3) 0.072(19) Uiso 0.450(12) 1 d PD A 2
H30C H 0.071 0.159 0.6265 0.086 Uiso 0.450(12) 1 calc PR A 2
H30D H -0.0219 0.1041 0.5534 0.086 Uiso 0.450(12) 1 calc PR A 2
C305 C 0.154(2) 0.0340(14) 0.6191(15) 0.062(8) Uiso 0.450(12) 1 d PD A 2
H30E H 0.1605 0.007 0.5651 0.074 Uiso 0.450(12) 1 calc PR A 2
H30F H 0.2476 0.0579 0.6441 0.074 Uiso 0.450(12) 1 calc PR A 2
C306 C 0.0954(18) -0.0269(8) 0.6781(6) 0.039(4) Uiso 0.450(12) 1 d PD A 2
H306 H 0.1383 -0.085 0.6806 0.047 Uiso 0.450(12) 1 calc PR A 2
C307 C -0.067(2) -0.0259(17) 0.659(3) 0.132(15) Uiso 0.450(12) 1 d PD A 2
H30G H -0.112 -0.0574 0.7004 0.158 Uiso 0.450(12) 1 calc PR A 2
H30H H -0.1067 -0.044 0.602 0.158 Uiso 0.450(12) 1 calc PR A 2
H301 H 0.2137(9) 0.0421(7) 0.7703(6) 0.158 Uiso 0.450(12) 1 d PD A 2

loop_
_atom_site_aniso_label
_atom_site_aniso_U_11
_atom_site_aniso_U_22
_atom_site_aniso_U_33
_atom_site_aniso_U_23
_atom_site_aniso_U_13
_atom_site_aniso_U_12
C4 0.054(5) 0.041(4) 0.042(4) 0.001(3) 0.012(3) -0.004(3)
C5 0.059(5) 0.038(4) 0.067(5) -0.009(4) 0.015(4) -0.009(4)
C6 0.056(5) 0.051(5) 0.057(5) -0.019(4) 0.009(4) -0.006(4)
C8 0.063(5) 0.065(5) 0.040(4) -0.019(4) 0.004(4) 0.004(4)
C9 0.074(6) 0.075(6) 0.029(4) -0.008(4) 0.004(4) 0.008(5)
C10 0.071(5) 0.047(4) 0.031(4) -0.004(3) 0.012(4) 0.002(4)
C7 0.049(4) 0.040(4) 0.044(4) -0.011(3) 0.011(3) 0.002(3)
C12 0.044(4) 0.041(4) 0.032(4) -0.005(3) 0.010(3) -0.001(3)
C11 0.052(4) 0.040(4) 0.028(4) -0.004(3) 0.010(3) 0.005(3)
C3 0.046(4) 0.032(4) 0.035(4) -0.007(3) 0.011(3) 0.000(3)
C1 0.053(4) 0.030(4) 0.027(3) 0.002(3) 0.011(3) 0.004(3)
C2 0.048(4) 0.028(3) 0.033(4) 0.000(3) 0.013(3) 0.006(3)
C101 0.077(5) 0.031(4) 0.034(4) 0.006(3) -0.001(4) -0.008(4)
C102 0.070(6) 0.070(5) 0.055(5) -0.001(4) 0.014(4) -0.006(4)
C103 0.065(5) 0.040(4) 0.059(5) -0.009(4) 0.009(4) -0.002(4)
C104 0.076(6) 0.051(5) 0.052(5) 0.014(4) 0.006(4) -0.014(4)
C105 0.071(6) 0.069(6) 0.079(6) 0.000(5) 0.029(5) -0.012(5)
C106 0.062(5) 0.066(5) 0.066(5) 0.026(4) 0.019(4) 0.021(4)
C107 0.109(7) 0.047(5) 0.052(5) 0.009(4) 0.004(5) 0.002(4)
C201 0.087(6) 0.035(4) 0.031(4) 0.007(3) -0.005(4) -0.013(4)
C202 0.061(11) 0.091(12) 0.061(10) 0.027(8) 0.028(8) 0.027(9)
C203 0.063(12) 0.067(11) 0.032(8) -0.016(7) 0.007(8) -0.012(9)
C204 0.09(2) 0.057(16) 0.029(11) 0.031(9) -0.016(8) -0.016(8)
C205 0.052(11) 0.058(12) 0.095(14) 0.026(9) -0.018(9) 0.032(9)
C206 0.071(12) 0.112(17) 0.138(19) 0.100(17) 0.075(12) 0.062(12)
C207 0.088(13) 0.082(12) 0.037(9) 0.036(8) -0.030(10) -0.060(10)
N1 0.058(4) 0.030(3) 0.036(3) 0.002(3) 0.008(3) -0.005(3)
N2 0.056(4) 0.040(3) 0.028(3) 0.000(2) 0.007(3) 0.000(3)
Cl1 0.0911(16) 0.0614(12) 0.0594(12) -0.0087(10) 0.0189(11) 0.0208(11)
Cl2 0.0613(13) 0.0667(13) 0.0642(12) 0.0098(10) -0.0013(10) -0.0078(10)
Zn 0.0591(5) 0.0350(4) 0.0341(4) -0.0038(4) 0.0039(3) -0.0022(4)
C301 0.087(6) 0.035(4) 0.031(4) 0.007(3) -0.005(4) -0.013(4)

loop_
_atom_type_symbol
_atom_type_description
_atom_type_scat_dispersion_real
_atom_type_scat_dispersion_imag
_atom_type_scat_source
C C 0.0033 0.0016 'International Tables Vol C Tables 4.2.6.8 and 6.1.1.4'
H H 0 0 'International Tables Vol C Tables 4.2.6.8 and 6.1.1.4'
N N 0.0061 0.0033 'International Tables Vol C Tables 4.2.6.8 and 6.1.1.4'
Cl Cl 0.1484 0.1585 'International Tables Vol C Tables 4.2.6.8 and 6.1.1.4'
Zn Zn 0.2839 1.4301 'International Tables Vol C Tables 4.2.6.8 and 6.1.1.4'

loop_
_geom_angle_atom_site_label_1
_geom_angle_atom_site_label_2
_geom_angle_atom_site_label_3
_geom_angle
_geom_angle_site_symmetry_1
_geom_angle_site_symmetry_3
_geom_angle_publ_flag
C3 C4 C5 119.0(6) . . ?
C6 C5 C4 121.4(7) . . ?
C5 C6 C7 121.4(6) . . ?
C9 C8 C7 120.3(7) . . ?
C8 C9 C10 122.5(7) . . ?
C11 C10 C9 119.3(7) . . ?
C12 C7 C6 116.0(6) . . ?
C12 C7 C8 116.9(6) . . ?
C6 C7 C8 127.1(6) . . ?
C7 C12 C3 123.2(6) . . ?
C7 C12 C11 122.8(6) . . ?
C3 C12 C11 113.9(5) . . ?
C10 C11 C12 118.2(6) . . ?
C10 C11 C1 135.2(6) . . ?
C12 C11 C1 106.4(5) . . ?
C4 C3 C12 118.9(6) . . ?
C4 C3 C2 134.4(6) . . ?
C12 C3 C2 106.6(5) . . ?
N1 C1 C11 135.2(5) . . ?
N1 C1 C2 117.8(5) . . ?
C11 C1 C2 107.0(5) . . ?
N2 C2 C3 135.4(6) . . ?
N2 C2 C1 118.5(5) . . ?
C3 C2 C1 106.1(5) . . ?
C102 C101 N1 114.8(6) . . ?
C102 C101 C106 104.5(5) . . ?
N1 C101 C106 109.4(5) . . ?
C101 C102 C103 106.0(6) . . ?
C104 C103 C107 102.0(6) . . ?
C104 C103 C102 108.6(6) . . ?
C107 C103 C102 96.9(6) . . ?
C103 C104 C105 102.6(5) . . ?
C106 C105 C104 105.3(6) . . ?
C107 C106 C105 102.3(6) . . ?
C107 C106 C101 98.0(6) . . ?
C105 C106 C101 104.3(6) . . ?
C106 C107 C103 97.0(6) . . ?
C202 C201 N2 119.8(7) . . ?
C202 C201 C206 104.2(8) . . ?
N2 C201 C206 107.9(7) . . ?
C201 C202 C203 105.2(9) . . ?
C204 C203 C207 102.4(15) . . ?
C204 C203 C202 112.9(16) . . ?
C207 C203 C202 96.4(11) . . ?
C203 C204 C205 101.4(14) . . ?
C206 C205 C204 105.4(14) . . ?
C207 C206 C205 101.4(13) . . ?
C207 C206 C201 97.7(8) . . ?
C205 C206 C201 108.2(9) . . ?
C206 C207 C203 95.5(11) . . ?
C1 N1 C101 120.2(5) . . ?
C1 N1 Zn 110.4(4) . . ?
C101 N1 Zn 129.1(4) . . ?
C2 N2 C201 121.2(5) . . ?
C2 N2 Zn 110.4(4) . . ?
C201 N2 Zn 128.1(4) . . ?
N1 Zn N2 81.45(19) . . ?
N1 Zn Cl2 117.05(15) . . ?
N2 Zn Cl2 122.78(16) . . ?
N1 Zn Cl1 109.37(15) . . ?
N2 Zn Cl1 104.58(16) . . ?
Cl2 Zn Cl1 116.27(8) . . ?
C304 C303 C307 101(3) . . ?
C304 C303 C302 106(2) . . ?
C307 C303 C302 108(2) . . ?
C303 C304 C305 105(2) . . ?
C306 C305 C304 97.9(17) . . ?
C307 C306 C305 109(2) . . ?
C306 C307 C303 90.5(18) . . ?

loop_
_geom_bond_atom_site_label_1
_geom_bond_atom_site_label_2
_geom_bond_distance
_geom_bond_site_symmetry_2
_geom_bond_publ_flag
C4 C3 1.365(8) . ?
C4 C5 1.412(9) . ?
C5 C6 1.369(10) . ?
C6 C7 1.402(9) . ?
C8 C9 1.365(10) . ?
C8 C7 1.409(9) . ?
C9 C10 1.391(9) . ?
C10 C11 1.379(8) . ?
C7 C12 1.397(8) . ?
C12 C3 1.411(8) . ?
C12 C11 1.414(8) . ?
C11 C1 1.467(8) . ?
C3 C2 1.477(8) . ?
C1 N1 1.279(7) . ?
C1 C2 1.530(8) . ?
C2 N2 1.270(7) . ?
C101 C102 1.433(7) . ?
C101 N1 1.488(7) . ?
C101 C106 1.602(8) . ?
C102 C103 1.544(8) . ?
C103 C104 1.514(9) . ?
C103 C107 1.534(9) . ?
C104 C105 1.539(9) . ?
C105 C106 1.498(8) . ?
C106 C107 1.488(9) . ?
C201 C202 1.431(7) . ?
C201 N2 1.473(7) . ?
C201 C206 1.604(8) . ?
C202 C203 1.544(9) . ?
C203 C204 1.514(9) . ?
C203 C207 1.534(9) . ?
C204 C205 1.538(9) . ?
C205 C206 1.498(9) . ?
C206 C207 1.488(10) . ?
N1 Zn 2.093(5) . ?
N2 Zn 2.096(5) . ?
Cl1 Zn 2.224(2) . ?
Cl2 Zn 2.194(2) . ?
C302 C303 1.544(9) . ?
C303 C304 1.514(9) . ?
C303 C307 1.534(9) . ?
C304 C305 1.539(9) . ?
C305 C306 1.498(9) . ?
C306 C307 1.488(10) . ?
